data_7216401
loop_
_publ_author_name
'Lochenie, Charles'
'Schlamp, Stephan'
'Railliet, Antoine P.'
'Robeyns, Koen'
'Weber, Birgit'
'Garcia, Yann'

_publ_section_title
;
 Water channels and zipper structures in Schiff base-like Cu(ii) and
 Ni(ii) mononuclear complexes
;
_journal_name_full CrystEngComm
_journal_paper_doi 10.1039/c4ce00710g
_journal_year 2014
_chemical_formula_moiety 'C18 H18 N2 Ni O4, C H4 O'
_chemical_formula_sum 'C19 H22 N2 Ni O5'
_chemical_formula_weight 417.10
_chemical_name_systematic
; 
 ? 
;
_space_group_IT_number 14
_symmetry_cell_setting monoclinic
_symmetry_space_group_name_Hall '-P 2ybc'
_symmetry_space_group_name_H-M 'P 1 21/c 1'
_atom_sites_solution_hydrogens geom
_atom_sites_solution_primary direct
_atom_sites_solution_secondary difmap
_audit_creation_method SHELXL-97
_cell_angle_alpha 90.00
_cell_angle_beta 103.599(5)
_cell_angle_gamma 90.00
_cell_formula_units_Z 4
_cell_length_a 11.1128(5)
_cell_length_b 23.9480(10)
_cell_length_c 7.1300(3)
_cell_measurement_reflns_used 2766
_cell_measurement_temperature 150(2)
_cell_measurement_theta_max 25.2966
_cell_measurement_theta_min 3.0539
_cell_volume 1844.31(14)
_computing_cell_refinement
;
CrysAlisPro, Agilent Technologies,
Version 1.171.36.21 (release 14-08-2012 CrysAlis171 .NET)
(compiled Sep 14 2012,17:21:16)
;
_computing_data_collection MAR
_computing_data_reduction
;
CrysAlisPro, Agilent Technologies,
Version 1.171.36.21 (release 14-08-2012 CrysAlis171 .NET)
(compiled Sep 14 2012,17:21:16)
;
_computing_molecular_graphics 'MERCURY (Macrae et al., 2008)'
_computing_publication_material
;
'MERCURY (Macrae et al., 2008), Platon (Spek, 2009)'
;
_computing_structure_refinement 'SHELXL-97 (Sheldrick, 1997)'
_computing_structure_solution 'SHELXS-97 (Sheldrick, 1990)'
_diffrn_ambient_temperature 150(2)
_diffrn_measured_fraction_theta_full 0.991
_diffrn_measured_fraction_theta_max 0.990
_diffrn_measurement_device_type 'MAR345 image plate'
_diffrn_measurement_method '120 images, \D\F 1.5\% '
_diffrn_radiation_monochromator 'Zr filter'
_diffrn_radiation_source 'Rigaku UltraX 18 rotating anode'
_diffrn_radiation_type MoK\a
_diffrn_radiation_wavelength 0.71073
_diffrn_reflns_av_R_equivalents 0.1074
_diffrn_reflns_av_sigmaI/netI 0.0889
_diffrn_reflns_limit_h_max 13
_diffrn_reflns_limit_h_min -13
_diffrn_reflns_limit_k_max 26
_diffrn_reflns_limit_k_min -28
_diffrn_reflns_limit_l_max 8
_diffrn_reflns_limit_l_min -7
_diffrn_reflns_number 11832
_diffrn_reflns_theta_full 25.24
_diffrn_reflns_theta_max 25.35
_diffrn_reflns_theta_min 3.06
_exptl_absorpt_coefficient_mu 1.085
_exptl_absorpt_correction_T_max 1.00000
_exptl_absorpt_correction_T_min 0.76399
_exptl_absorpt_correction_type multi-scan
_exptl_absorpt_process_details
;
CrysAlisPro, Agilent Technologies,
Version 1.171.36.21 (release 14-08-2012 CrysAlis171 .NET)
(compiled Sep 14 2012,17:21:16)
Empirical absorption correction using spherical harmonics,
 implemented in SCALE3 ABSPACK scaling algorithm.
;
_exptl_crystal_colour orange
_exptl_crystal_density_diffrn 1.502
_exptl_crystal_density_method 'not measured'
_exptl_crystal_description needle
_exptl_crystal_F_000 872
_exptl_crystal_size_max 0.7
_exptl_crystal_size_mid 0.03
_exptl_crystal_size_min 0.03
_refine_diff_density_max 0.591
_refine_diff_density_min -0.611
_refine_diff_density_rms 0.102
_refine_ls_extinction_method none
_refine_ls_goodness_of_fit_ref 1.037
_refine_ls_hydrogen_treatment constr
_refine_ls_matrix_type full
_refine_ls_number_parameters 250
_refine_ls_number_reflns 3349
_refine_ls_number_restraints 0
_refine_ls_restrained_S_all 1.037
_refine_ls_R_factor_all 0.0941
_refine_ls_R_factor_gt 0.0537
_refine_ls_shift/su_max 0.000
_refine_ls_shift/su_mean 0.000
_refine_ls_structure_factor_coef Fsqd
_refine_ls_weighting_details 'calc w=1/[\s^2^(Fo^2^)+(0.0456P)^2^+1.5436P] where P=(Fo^2^+2Fc^2^)/3'
_refine_ls_weighting_scheme calc
_refine_ls_wR_factor_gt 0.1136
_refine_ls_wR_factor_ref 0.1353
_reflns_number_gt 2289
_reflns_number_total 3349
_reflns_threshold_expression >2sigma(I)
_cod_data_source_file c4ce00710g2.cif
_cod_data_source_block cl202
_cod_original_sg_symbol_H-M 'P 21/c'
_cod_database_code 7216401

loop_
_symmetry_equiv_pos_as_xyz
'x, y, z'
'-x, y+1/2, -z+1/2'
'-x, -y, -z'
'x, -y-1/2, z-1/2'

loop_
_atom_site_label
_atom_site_type_symbol
_atom_site_fract_x
_atom_site_fract_y
_atom_site_fract_z
_atom_site_U_iso_or_equiv
_atom_site_adp_type
_atom_site_occupancy
_atom_site_symmetry_multiplicity
_atom_site_calc_flag
_atom_site_refinement_flags
Ni1 Ni 0.71771(5) 0.19499(2) 0.43173(8) 0.02202(16) Uani 1 1 d .
O2 O 0.8755(3) 0.18414(12) 0.5829(4) 0.0263(7) Uani 1 1 d .
C3 C 0.9597(4) 0.21944(19) 0.6578(6) 0.0245(10) Uani 1 1 d .
C4 C 0.9391(4) 0.27796(18) 0.6457(6) 0.0240(10) Uani 1 1 d .
C5 C 0.8238(4) 0.30000(19) 0.5452(6) 0.0241(10) Uani 1 1 d .
H5 H 0.8148 0.3394 0.5470 0.029 Uiso 1 1 calc R
N6 N 0.7280(3) 0.27138(14) 0.4497(5) 0.0214(8) Uani 1 1 d .
C7 C 0.6191(4) 0.29916(18) 0.3447(6) 0.0211(9) Uani 1 1 d .
C8 C 0.6025(4) 0.35581(18) 0.3206(6) 0.0268(10) Uani 1 1 d .
H8 H 0.6678 0.3807 0.3759 0.032 Uiso 1 1 calc R
C9 C 0.4908(4) 0.37654(19) 0.2158(6) 0.0265(10) Uani 1 1 d .
H9 H 0.4785 0.4157 0.2000 0.032 Uiso 1 1 calc R
C10 C 0.3961(4) 0.33950(19) 0.1334(6) 0.0271(11) Uani 1 1 d .
H10 H 0.3195 0.3538 0.0611 0.033 Uiso 1 1 calc R
C11 C 0.4114(4) 0.28309(19) 0.1545(6) 0.0263(10) Uani 1 1 d .
H11 H 0.3456 0.2586 0.0983 0.032 Uiso 1 1 calc R
C12 C 0.5239(4) 0.26163(18) 0.2590(6) 0.0229(10) Uani 1 1 d .
N13 N 0.5578(3) 0.20476(14) 0.2892(5) 0.0228(8) Uani 1 1 d .
C14 C 0.4786(4) 0.16465(18) 0.2250(6) 0.0244(10) Uani 1 1 d .
H14 H 0.3971 0.1758 0.1620 0.029 Uiso 1 1 calc R
C15 C 0.5018(4) 0.10672(18) 0.2394(6) 0.0234(10) Uani 1 1 d .
C16 C 0.6224(4) 0.08609(19) 0.3232(6) 0.0261(10) Uani 1 1 d .
O17 O 0.7123(3) 0.11816(12) 0.4006(4) 0.0269(7) Uani 1 1 d .
C18 C 1.0789(4) 0.19329(19) 0.7592(6) 0.0307(11) Uani 1 1 d .
H18A H 1.0659 0.1534 0.7783 0.046 Uiso 1 1 calc R
H18B H 1.1092 0.2113 0.8848 0.046 Uiso 1 1 calc R
H18C H 1.1400 0.1979 0.6813 0.046 Uiso 1 1 calc R
C19 C 1.0380(4) 0.31773(19) 0.7365(6) 0.0266(11) Uani 1 1 d .
O20 O 1.1469(3) 0.30384(14) 0.7875(4) 0.0358(8) Uani 1 1 d .
C21 C 1.0037(4) 0.37755(19) 0.7651(6) 0.0316(11) Uani 1 1 d .
H21A H 1.0744 0.3967 0.8486 0.047 Uiso 1 1 calc R
H21B H 0.9331 0.3784 0.8256 0.047 Uiso 1 1 calc R
H21C H 0.9813 0.3964 0.6398 0.047 Uiso 1 1 calc R
C22 C 0.3971(4) 0.0688(2) 0.1671(6) 0.0292(11) Uani 1 1 d .
O23 O 0.4013(3) 0.01859(14) 0.2047(5) 0.0424(9) Uani 1 1 d .
C24 C 0.2785(4) 0.09276(19) 0.0453(6) 0.0325(11) Uani 1 1 d .
H24A H 0.2212 0.0623 -0.0058 0.049 Uiso 1 1 calc R
H24B H 0.2969 0.1141 -0.0620 0.049 Uiso 1 1 calc R
H24C H 0.2406 0.1175 0.1247 0.049 Uiso 1 1 calc R
C25 C 0.6571(5) 0.02606(19) 0.3220(8) 0.0409(13) Uani 1 1 d .
H25A H 0.7474 0.0227 0.3457 0.061 Uiso 1 1 calc R
H25B H 0.6187 0.0097 0.1962 0.061 Uiso 1 1 calc R
H25C H 0.6282 0.0062 0.4233 0.061 Uiso 1 1 calc R
O101 O 0.8180(4) 0.04359(18) 0.9316(6) 0.0676(13) Uani 1 1 d .
H101 H 0.7526 0.0252 0.8920 0.101 Uiso 1 1 calc R
C102 C 0.8957(6) 0.0403(3) 0.7857(9) 0.072(2) Uani 1 1 d .
H10A H 0.8923 0.0761 0.7181 0.108 Uiso 1 1 calc R
H10B H 0.8639 0.0107 0.6925 0.108 Uiso 1 1 calc R
H10C H 0.9816 0.0320 0.8515 0.108 Uiso 1 1 calc R

loop_
_atom_site_aniso_label
_atom_site_aniso_U_11
_atom_site_aniso_U_22
_atom_site_aniso_U_33
_atom_site_aniso_U_23
_atom_site_aniso_U_13
_atom_site_aniso_U_12
Ni1 0.0217(3) 0.0182(3) 0.0246(3) -0.0001(2) 0.0023(2) 0.0006(3)
O2 0.0286(17) 0.0183(17) 0.0304(16) 0.0005(12) 0.0038(13) -0.0027(13)
C3 0.020(2) 0.027(3) 0.025(2) 0.0015(19) 0.0030(18) -0.001(2)
C4 0.022(2) 0.026(3) 0.023(2) -0.0020(19) 0.0040(18) -0.0029(19)
C5 0.026(2) 0.022(2) 0.025(2) 0.0026(19) 0.0068(18) 0.001(2)
N6 0.0180(19) 0.022(2) 0.0227(18) -0.0014(15) 0.0021(14) -0.0013(16)
C7 0.021(2) 0.021(2) 0.021(2) 0.0021(17) 0.0046(17) 0.0019(19)
C8 0.028(3) 0.023(3) 0.028(2) -0.0012(19) 0.0035(19) 0.000(2)
C9 0.027(2) 0.024(2) 0.028(2) 0.0029(19) 0.0055(19) 0.006(2)
C10 0.027(3) 0.028(3) 0.026(2) 0.0055(19) 0.0035(19) 0.005(2)
C11 0.022(2) 0.025(2) 0.031(2) -0.0032(19) 0.0046(19) -0.002(2)
C12 0.025(2) 0.020(2) 0.021(2) 0.0029(17) 0.0010(17) -0.0006(19)
N13 0.024(2) 0.020(2) 0.0249(19) 0.0012(15) 0.0065(15) -0.0004(16)
C14 0.021(2) 0.022(2) 0.028(2) 0.0018(19) 0.0016(18) 0.003(2)
C15 0.027(2) 0.022(2) 0.021(2) 0.0000(17) 0.0050(18) -0.005(2)
C16 0.027(3) 0.022(2) 0.027(2) -0.0009(19) 0.0030(19) -0.001(2)
O17 0.0236(16) 0.0225(17) 0.0333(17) 0.0004(13) 0.0040(13) 0.0006(14)
C18 0.030(3) 0.025(3) 0.035(3) 0.006(2) 0.004(2) 0.002(2)
C19 0.027(3) 0.029(3) 0.022(2) 0.0049(18) 0.0025(19) -0.004(2)
O20 0.0248(18) 0.0345(19) 0.0416(18) -0.0007(16) -0.0051(14) -0.0003(16)
C21 0.027(3) 0.030(3) 0.035(3) 0.001(2) 0.001(2) -0.007(2)
C22 0.030(3) 0.029(3) 0.028(2) -0.003(2) 0.006(2) -0.001(2)
O23 0.039(2) 0.023(2) 0.059(2) 0.0023(17) -0.0016(17) -0.0060(16)
C24 0.033(3) 0.026(3) 0.037(3) -0.008(2) 0.006(2) -0.008(2)
C25 0.039(3) 0.022(3) 0.056(3) -0.004(2) -0.002(2) 0.005(2)
O101 0.057(3) 0.041(3) 0.093(3) -0.007(2) -0.007(2) -0.006(2)
C102 0.062(5) 0.089(6) 0.054(4) 0.002(4) -0.005(3) -0.009(4)

loop_
_atom_type_symbol
_atom_type_description
_atom_type_scat_dispersion_real
_atom_type_scat_dispersion_imag
_atom_type_scat_source
C C 0.0033 0.0016 'International Tables Vol C Tables 4.2.6.8 and 6.1.1.4'
H H 0.0000 0.0000 'International Tables Vol C Tables 4.2.6.8 and 6.1.1.4'
N N 0.0061 0.0033 'International Tables Vol C Tables 4.2.6.8 and 6.1.1.4'
Ni Ni 0.3393 1.1124 'International Tables Vol C Tables 4.2.6.8 and 6.1.1.4'
O O 0.0106 0.0060 'International Tables Vol C Tables 4.2.6.8 and 6.1.1.4'

loop_
_geom_angle_atom_site_label_1
_geom_angle_atom_site_label_2
_geom_angle_atom_site_label_3
_geom_angle
N6 Ni1 N13 87.04(15)
N6 Ni1 O2 93.68(14)
N13 Ni1 O2 177.67(14)
N6 Ni1 O17 176.31(14)
N13 Ni1 O17 93.45(14)
O2 Ni1 O17 85.98(13)
C3 O2 Ni1 130.6(3)
O2 C3 C4 122.3(4)
O2 C3 C18 113.8(4)
C4 C3 C18 123.8(4)
C5 C4 C3 120.9(4)
C5 C4 C19 118.1(4)
C3 C4 C19 121.0(4)
N6 C5 C4 126.5(4)
N6 C5 H5 116.8
C4 C5 H5 116.8
C5 N6 C7 120.8(4)
C5 N6 Ni1 125.9(3)
C7 N6 Ni1 113.3(3)
C8 C7 C12 120.6(4)
C8 C7 N6 126.6(4)
C12 C7 N6 112.7(4)
C7 C8 C9 119.9(4)
C7 C8 H8 120.0
C9 C8 H8 120.0
C8 C9 C10 119.5(4)
C8 C9 H9 120.3
C10 C9 H9 120.3
C11 C10 C9 121.4(4)
C11 C10 H10 119.3
C9 C10 H10 119.3
C10 C11 C12 119.7(4)
C10 C11 H11 120.1
C12 C11 H11 120.1
C11 C12 C7 118.9(4)
C11 C12 N13 127.5(4)
C7 C12 N13 113.6(4)
C14 N13 C12 121.3(4)
C14 N13 Ni1 125.5(3)
C12 N13 Ni1 113.2(3)
N13 C14 C15 126.8(4)
N13 C14 H14 116.6
C15 C14 H14 116.6
C14 C15 C16 120.7(4)
C14 C15 C22 117.8(4)
C16 C15 C22 121.5(4)
O17 C16 C15 122.4(4)
O17 C16 C25 113.9(4)
C15 C16 C25 123.6(4)
C16 O17 Ni1 130.5(3)
C3 C18 H18A 109.5
C3 C18 H18B 109.5
H18A C18 H18B 109.5
C3 C18 H18C 109.5
H18A C18 H18C 109.5
H18B C18 H18C 109.5
O20 C19 C4 122.3(4)
O20 C19 C21 118.8(4)
C4 C19 C21 118.9(4)
C19 C21 H21A 109.5
C19 C21 H21B 109.5
H21A C21 H21B 109.5
C19 C21 H21C 109.5
H21A C21 H21C 109.5
H21B C21 H21C 109.5
O23 C22 C15 122.7(4)
O23 C22 C24 118.7(4)
C15 C22 C24 118.5(4)
C22 C24 H24A 109.5
C22 C24 H24B 109.5
H24A C24 H24B 109.5
C22 C24 H24C 109.5
H24A C24 H24C 109.5
H24B C24 H24C 109.5
C16 C25 H25A 109.5
C16 C25 H25B 109.5
H25A C25 H25B 109.5
C16 C25 H25C 109.5
H25A C25 H25C 109.5
H25B C25 H25C 109.5
C102 O101 H101 109.5
O101 C102 H10A 109.5
O101 C102 H10B 109.5
H10A C102 H10B 109.5
O101 C102 H10C 109.5
H10A C102 H10C 109.5
H10B C102 H10C 109.5

loop_
_geom_bond_atom_site_label_1
_geom_bond_atom_site_label_2
_geom_bond_distance
Ni1 N6 1.836(3)
Ni1 N13 1.843(3)
Ni1 O2 1.848(3)
Ni1 O17 1.852(3)
O2 C3 1.281(5)
C3 C4 1.419(6)
C3 C18 1.490(6)
C4 C5 1.415(6)
C4 C19 1.483(6)
C5 N6 1.314(5)
C5 H5 0.9500
N6 C7 1.429(5)
C7 C8 1.374(6)
C7 C12 1.412(6)
C8 C9 1.382(6)
C8 H8 0.9500
C9 C10 1.395(6)
C9 H9 0.9500
C10 C11 1.366(6)
C10 H10 0.9500
C11 C12 1.395(6)
C11 H11 0.9500
C12 N13 1.416(5)
N13 C14 1.311(5)
C14 C15 1.410(6)
C14 H14 0.9500
C15 C16 1.422(6)
C15 C22 1.471(6)
C16 O17 1.278(5)
C16 C25 1.489(6)
C18 H18A 0.9800
C18 H18B 0.9800
C18 H18C 0.9800
C19 O20 1.225(5)
C19 C21 1.509(6)
C21 H21A 0.9800
C21 H21B 0.9800
C21 H21C 0.9800
C22 O23 1.230(5)
C22 C24 1.510(6)
C24 H24A 0.9800
C24 H24B 0.9800
C24 H24C 0.9800
C25 H25A 0.9800
C25 H25B 0.9800
C25 H25C 0.9800
O101 C102 1.501(7)
O101 H101 0.8400
C102 H10A 0.9800
C102 H10B 0.9800
C102 H10C 0.9800

loop_
_geom_torsion_atom_site_label_1
_geom_torsion_atom_site_label_2
_geom_torsion_atom_site_label_3
_geom_torsion_atom_site_label_4
_geom_torsion
N6 Ni1 O2 C3 -3.9(4)
O17 Ni1 O2 C3 172.4(4)
Ni1 O2 C3 C4 4.9(6)
Ni1 O2 C3 C18 -175.7(3)
O2 C3 C4 C5 -1.4(7)
C18 C3 C4 C5 179.3(4)
O2 C3 C4 C19 179.1(4)
C18 C3 C4 C19 -0.2(7)
C3 C4 C5 N6 -2.6(7)
C19 C4 C5 N6 176.9(4)
C4 C5 N6 C7 -176.3(4)
C4 C5 N6 Ni1 2.9(6)
N13 Ni1 N6 C5 177.7(4)
O2 Ni1 N6 C5 0.0(4)
N13 Ni1 N6 C7 -3.0(3)
O2 Ni1 N6 C7 179.2(3)
C5 N6 C7 C8 3.9(6)
Ni1 N6 C7 C8 -175.4(3)
C5 N6 C7 C12 -177.1(4)
Ni1 N6 C7 C12 3.6(4)
C12 C7 C8 C9 1.7(6)
N6 C7 C8 C9 -179.4(4)
C7 C8 C9 C10 -0.8(7)
C8 C9 C10 C11 0.2(7)
C9 C10 C11 C12 -0.6(7)
C10 C11 C12 C7 1.4(6)
C10 C11 C12 N13 -177.3(4)
C8 C7 C12 C11 -2.0(6)
N6 C7 C12 C11 179.0(4)
C8 C7 C12 N13 176.9(4)
N6 C7 C12 N13 -2.1(5)
C11 C12 N13 C14 -3.7(7)
C7 C12 N13 C14 177.6(4)
C11 C12 N13 Ni1 178.5(4)
C7 C12 N13 Ni1 -0.2(4)
N6 Ni1 N13 C14 -175.9(4)
O17 Ni1 N13 C14 7.8(4)
N6 Ni1 N13 C12 1.8(3)
O17 Ni1 N13 C12 -174.5(3)
C12 N13 C14 C15 177.6(4)
Ni1 N13 C14 C15 -4.8(6)
N13 C14 C15 C16 -2.9(7)
N13 C14 C15 C22 176.5(4)
C14 C15 C16 O17 5.0(6)
C22 C15 C16 O17 -174.3(4)
C14 C15 C16 C25 -172.4(4)
C22 C15 C16 C25 8.3(7)
C15 C16 O17 Ni1 0.8(6)
C25 C16 O17 Ni1 178.4(3)
N13 Ni1 O17 C16 -6.1(4)
O2 Ni1 O17 C16 171.6(4)
C5 C4 C19 O20 -163.2(4)
C3 C4 C19 O20 16.3(6)
C5 C4 C19 C21 16.1(6)
C3 C4 C19 C21 -164.4(4)
C14 C15 C22 O23 -166.0(4)
C16 C15 C22 O23 13.4(7)
C14 C15 C22 C24 12.6(6)
C16 C15 C22 C24 -168.1(4)
